data_7049843
loop_
_publ_author_name
'Blower, Philip J.'
'Levason, William'
'Luthra, Sajinder K.'
'McRobbie, Graeme'
'Monzittu, Francesco M.'
'Mules, Thomas O.'
'Reid, Gillian'
'Subhan, M. Nadeem'

_publ_section_title
;
 Exploring transition metal fluoride chelates - synthesis, properties and
 prospects towards potential PET probes.
;
_journal_issue 20
_journal_name_full 'Dalton transactions (Cambridge, England : 2003)'
_journal_page_first 6767
_journal_page_last 6776
_journal_paper_doi 10.1039/c8dt03696a
_journal_volume 48
_journal_year 2019
_chemical_formula_moiety 'C9 H20.75 Co F3 N3, 4(H2 O)'
_chemical_formula_sum 'C9 H28.75 Co F3 N3 O4'
_chemical_formula_weight 359.03
_space_group_crystal_system orthorhombic
_space_group_IT_number 61
_space_group_name_Hall '-P 2ac 2ab'
_space_group_name_H-M_alt 'P b c a'
_symmetry_space_group_name_Hall '-P 2ac 2ab'
_symmetry_space_group_name_H-M 'P b c a'
_atom_sites_solution_hydrogens mixed
_atom_sites_solution_primary direct
_audit_creation_date 2017-12-01
_audit_creation_method
;
Olex2 1.2
(compiled 2017.08.10 svn.r3458 for OlexSys, GUI svn.r5381)
;
_audit_update_record
;
2018-08-03 deposited with the CCDC.    2019-03-19 downloaded from the CCDC.
;
_cell_angle_alpha 90
_cell_angle_beta 90
_cell_angle_gamma 90
_cell_formula_units_Z 8
_cell_length_a 8.74923(7)
_cell_length_b 13.14407(11)
_cell_length_c 26.2569(3)
_cell_measurement_reflns_used 19978
_cell_measurement_temperature 100.00(10)
_cell_measurement_theta_max 30.4960
_cell_measurement_theta_min 3.1820
_cell_volume 3019.56(5)
_computing_cell_refinement 'CrysAlisPro 1.171.39.34b (Rigaku OD, 2017)'
_computing_data_collection 'CrysAlisPro 1.171.39.34b (Rigaku OD, 2017)'
_computing_data_reduction 'CrysAlisPro 1.171.39.34b (Rigaku OD, 2017)'
_computing_molecular_graphics 'Olex2 (Dolomanov et al., 2009)'
_computing_publication_material 'Olex2 (Dolomanov et al., 2009)'
_computing_structure_refinement 'ShelXL (Sheldrick, 2015)'
_computing_structure_solution 'ShelXS (Sheldrick, 2008)'
_diffrn_ambient_environment N~2~
_diffrn_ambient_temperature 100.00(10)
_diffrn_detector 'CCD plate'
_diffrn_detector_area_resol_mean 28.5714
_diffrn_detector_type 'Rigaku HG Saturn724+ (2x2 bin mode)'
_diffrn_measured_fraction_theta_full 0.999
_diffrn_measured_fraction_theta_max 0.999
_diffrn_measurement_details
;
List of Runs (angles in degrees, time in seconds):

  # Type    Start    End  Width  t~exp~   \w     \q     \k     \f   Frames
#--------------------------------------------------------------------------
  1  \w    -54.00  70.00   0.50   10.00    --  -19.10  57.00  30.00  248
  2  \w   -108.00  16.00   0.50   10.00    --  -19.10 -57.00 -90.00  248
  3  \w   -108.00  14.00   0.50   10.00    --  -19.10 -38.00  30.00  244
  4  \w    -52.00  70.00   0.50   10.00    --  -19.10  38.00   0.00  244
  5  \w    -57.00 -30.00   0.50   10.00    --  -19.10  72.00 150.00   54
;
_diffrn_measurement_device 'four-circle \k diffractometer'
_diffrn_measurement_device_type 'Rigaku AFC12 (Left)'
_diffrn_measurement_method 'profile data from \w-scans'
_diffrn_measurement_specimen_support 'MiTeGen micromount'
_diffrn_orient_matrix_type 'CrysAlisPro convention (1999,Acta A55,543-557)'
_diffrn_orient_matrix_UB_11 0.0254037000
_diffrn_orient_matrix_UB_12 0.0169204000
_diffrn_orient_matrix_UB_13 0.0242176000
_diffrn_orient_matrix_UB_21 0.0757053000
_diffrn_orient_matrix_UB_22 -0.0148367000
_diffrn_orient_matrix_UB_23 -0.0062054000
_diffrn_orient_matrix_UB_31 0.0141540000
_diffrn_orient_matrix_UB_32 0.0490276000
_diffrn_orient_matrix_UB_33 -0.0102332000
_diffrn_radiation_collimation 'Confocal mirrors, HF Varimax '
_diffrn_radiation_monochromator mirror
_diffrn_radiation_probe x-ray
_diffrn_radiation_type MoK\a
_diffrn_radiation_wavelength 0.71075
_diffrn_reflns_av_R_equivalents 0.0248
_diffrn_reflns_av_unetI/netI 0.0104
_diffrn_reflns_Laue_measured_fraction_full 0.999
_diffrn_reflns_Laue_measured_fraction_max 0.999
_diffrn_reflns_limit_h_max 10
_diffrn_reflns_limit_h_min -10
_diffrn_reflns_limit_k_max 16
_diffrn_reflns_limit_k_min -16
_diffrn_reflns_limit_l_max 32
_diffrn_reflns_limit_l_min -29
_diffrn_reflns_number 30727
_diffrn_reflns_point_group_measured_fraction_full 0.999
_diffrn_reflns_point_group_measured_fraction_max 0.999
_diffrn_reflns_theta_full 25.242
_diffrn_reflns_theta_max 25.998
_diffrn_reflns_theta_min 2.902
_diffrn_source 'Rotating Anode'
_diffrn_source_current 55.0
_diffrn_source_power 2.475
_diffrn_source_target Mo
_diffrn_source_type 'Rotating Anode'
_diffrn_source_voltage 45.0
_exptl_absorpt_coefficient_mu 1.186
_exptl_absorpt_correction_T_max 1.00000
_exptl_absorpt_correction_T_min 0.74095
_exptl_absorpt_correction_type multi-scan
_exptl_absorpt_process_details
;
CrysAlisPro 1.171.39.34b (Rigaku Oxford Diffraction, 2017)
Empirical absorption correction using spherical harmonics,
 implemented in SCALE3 ABSPACK scaling algorithm.
;
_exptl_crystal_colour 'clear purple'
_exptl_crystal_density_diffrn 1.580
_exptl_crystal_description block
_exptl_crystal_F_000 1518
_exptl_crystal_recrystallization_method MiTegen
_exptl_crystal_size_max 0.06
_exptl_crystal_size_mid 0.04
_exptl_crystal_size_min 0.025
_refine_diff_density_max 1.077
_refine_diff_density_min -0.714
_refine_diff_density_rms 0.099
_refine_ls_extinction_method none
_refine_ls_goodness_of_fit_ref 1.380
_refine_ls_hydrogen_treatment constr
_refine_ls_matrix_type full
_refine_ls_number_parameters 253
_refine_ls_number_reflns 2973
_refine_ls_number_restraints 243
_refine_ls_restrained_S_all 1.328
_refine_ls_R_factor_all 0.0586
_refine_ls_R_factor_gt 0.0586
_refine_ls_shift/su_max 0.001
_refine_ls_shift/su_mean 0.000
_refine_ls_structure_factor_coef Fsqd
_refine_ls_weighting_details 'w=1/[\s^2^(Fo^2^)+(0.0333P)^2^+12.0373P] where P=(Fo^2^+2Fc^2^)/3'
_refine_ls_weighting_scheme calc
_refine_ls_wR_factor_gt 0.1427
_refine_ls_wR_factor_ref 0.1427
_reflns_Friedel_coverage 0.000
_reflns_number_gt 2971
_reflns_number_total 2973
_reflns_threshold_expression 'I > 2\s(I)'
_cod_data_source_file c8dt03696a2.cif
_cod_data_source_block 2017fmm-8148-32k
_cod_depositor_comments 'Adding full bibliography for 7049842--7049845.cif.'
_cod_original_cell_volume 3019.55(5)
_cod_database_code 7049843
_shelx_shelxl_version_number 2017/1
_shelx_space_group_comment
;
The symmetry employed for this shelxl refinement is uniquely defined
by the following loop, which should always be used as a source of
symmetry information in preference to the above space-group names.
They are only intended as comments.
;
_shelx_estimated_absorpt_t_max 0.971
_shelx_estimated_absorpt_t_min 0.932
_reflns_odcompleteness_completeness 97.20
_reflns_odcompleteness_iscentric 1
_reflns_odcompleteness_theta 30.44
_olex2_refinement_description
;
1. Fixed Uiso
 At 1.2 times of:
  All C(H) groups, All C(H,H) groups
 At 1.5 times of:
  All C(H,H,H) groups, All O(H,H) groups
2. Rigid body (RIGU) restrains
 All non-hydrogen atoms
 with sigma for 1-2 distances of 0.004 and sigma for 1-3 distances of 0.004
3. Others
 Sof(C11A)=Sof(H11A)=Sof(C9A)=Sof(H9AA)=Sof(H9AB)=1-FVAR(1)
 Sof(C5)=Sof(H5A)=Sof(H5B)=Sof(C6)=Sof(H6A)=Sof(H6B)=FVAR(1)
 Sof(C15A)=Sof(H15A)=Sof(H15B)=Sof(C8A)=Sof(H8AA)=Sof(H8AB)=1-FVAR(2)
 Sof(C2)=Sof(H2A)=Sof(H2B)=Sof(C1)=Sof(H1A)=Sof(H1B)=FVAR(2)
 Sof(C14A)=Sof(H14A)=Sof(H14B)=Sof(C13A)=Sof(H13A)=Sof(H13B)=1-FVAR(3)
 Sof(C4)=Sof(H4A)=Sof(H4B)=Sof(C3)=Sof(H3A)=Sof(H3B)=FVAR(3)
4.a Free rotating group:
 O1(H1C,H1D), O2(H2C,H2D), O3(H3C,H3D), O4(H4C,H4D)
4.b Secondary CH2 refined with riding coordinates:
 C2(H2A,H2B), C5(H5A,H5B), C6(H6A,H6B), C4(H4A,H4B), C3(H3A,H3B), C1(H1A,H1B),
 C9A(H9AA,H9AB), C15A(H15A,H15B), C8A(H8AA,H8AB), C14A(H14A,H14B), C13A(H13A,
 H13B)
4.c Aromatic/amide H refined with riding coordinates:
 C11A(H11A)
4.d Idealised Me refined as rotating group:
 C8(H8A,H8B,H8C), C7(H7A,H7B,H7C), C9(H9A,H9B,H9C)
;
_olex2_exptl_crystal_mounting_method MiTegen
_olex2_submission_special_instructions 'No special instructions were received'
_oxdiff_exptl_absorpt_empirical_details
;
Empirical correction (ABSPACK) includes:
- Absorption correction using spherical harmonics
- Frame scaling
;
_oxdiff_exptl_absorpt_empirical_full_max 1.447
_oxdiff_exptl_absorpt_empirical_full_min 0.785

loop_
_space_group_symop_operation_xyz
'x, y, z'
'-x+1/2, -y, z+1/2'
'x+1/2, -y+1/2, -z'
'-x, y+1/2, -z+1/2'
'-x, -y, -z'
'x-1/2, y, -z-1/2'
'-x-1/2, y-1/2, z'
'x, -y-1/2, z-1/2'

loop_
_atom_site_label
_atom_site_type_symbol
_atom_site_fract_x
_atom_site_fract_y
_atom_site_fract_z
_atom_site_U_iso_or_equiv
_atom_site_adp_type
_atom_site_occupancy
_atom_site_site_symmetry_order
_atom_site_calc_flag
_atom_site_refinement_flags_posn
_atom_site_refinement_flags_adp
_atom_site_refinement_flags_occupancy
_atom_site_disorder_assembly
_atom_site_disorder_group
Co1 Co 0.22839(6) 0.05472(4) 0.35682(2) 0.01990(18) Uani 1 1 d . U . . .
N2 N 0.2695(4) -0.0590(3) 0.31051(14) 0.0257(8) Uani 1 1 d . U . . .
F2 F 0.1884(3) 0.16148(18) 0.40201(9) 0.0274(6) Uani 1 1 d . U . . .
F3 F 0.0637(3) 0.0968(2) 0.31655(10) 0.0309(6) Uani 1 1 d . U . . .
F1 F 0.3532(4) 0.1400(2) 0.31875(11) 0.0382(7) Uani 1 1 d . U . . .
N3 N 0.4037(4) 0.0087(3) 0.39701(13) 0.0252(8) Uani 1 1 d . U . . .
N1 N 0.1010(4) -0.0386(3) 0.39668(15) 0.0281(8) Uani 1 1 d . U . . .
C8 C 0.2759(6) -0.0290(4) 0.25615(17) 0.0343(11) Uani 1 1 d . U . A 1
H8A H 0.184255 0.007009 0.247274 0.051 Uiso 1 1 calc GR . . A 1
H8B H 0.284712 -0.088847 0.235373 0.051 Uiso 1 1 calc GR . . A 1
H8C H 0.362840 0.014090 0.250592 0.051 Uiso 1 1 calc GR . . A 1
C2 C 0.1288(12) -0.1254(6) 0.3163(3) 0.0318(18) Uani 0.76(2) 1 d . U P A 1
H2A H 0.042516 -0.094032 0.299287 0.038 Uiso 0.76(2) 1 calc R . P A 1
H2B H 0.146935 -0.191350 0.300841 0.038 Uiso 0.76(2) 1 calc R . P A 1
C5 C 0.3548(10) -0.0630(8) 0.4364(3) 0.030(2) Uani 0.75(2) 1 d . U P A 1
H5A H 0.415179 -0.053512 0.467004 0.036 Uiso 0.75(2) 1 calc R . P A 1
H5B H 0.368888 -0.132375 0.424641 0.036 Uiso 0.75(2) 1 calc R . P A 1
C7 C -0.0517(5) 0.0022(4) 0.4086(2) 0.0353(11) Uani 1 1 d . U . B 1
H7A H -0.041304 0.065681 0.426349 0.053 Uiso 1 1 calc GR . . B 1
H7B H -0.105955 -0.045357 0.429652 0.053 Uiso 1 1 calc GR . . B 1
H7C H -0.107426 0.012892 0.377554 0.053 Uiso 1 1 calc GR . . B 1
C6 C 0.1882(9) -0.0438(9) 0.4476(3) 0.034(2) Uani 0.75(2) 1 d . U P A 1
H6A H 0.176736 0.019801 0.465976 0.041 Uiso 0.75(2) 1 calc R . P A 1
H6B H 0.147474 -0.098178 0.468545 0.041 Uiso 0.75(2) 1 calc R . P A 1
C9 C 0.4953(6) 0.0941(4) 0.41736(18) 0.0352(11) Uani 1 1 d . U . C 1
H9A H 0.523568 0.138798 0.390000 0.053 Uiso 1 1 calc GR . . C 1
H9B H 0.585865 0.068048 0.433352 0.053 Uiso 1 1 calc GR . . C 1
H9C H 0.435923 0.131054 0.441931 0.053 Uiso 1 1 calc GR . . C 1
C4 C 0.5060(8) -0.0436(7) 0.3582(3) 0.0268(17) Uani 0.77(2) 1 d . U P A 1
H4A H 0.553060 0.006546 0.336109 0.032 Uiso 0.77(2) 1 calc R . P A 1
H4B H 0.586281 -0.081118 0.375418 0.032 Uiso 0.77(2) 1 calc R . P A 1
C3 C 0.4077(10) -0.1153(7) 0.3274(3) 0.0268(17) Uani 0.77(2) 1 d . U P A 1
H3A H 0.464137 -0.139760 0.298041 0.032 Uiso 0.77(2) 1 calc R . P A 1
H3B H 0.378377 -0.173367 0.347957 0.032 Uiso 0.77(2) 1 calc R . P A 1
C1 C 0.0946(9) -0.1382(5) 0.3716(5) 0.035(2) Uani 0.76(2) 1 d . U P A 1
H1A H -0.006280 -0.167641 0.375821 0.042 Uiso 0.76(2) 1 calc R . P A 1
H1B H 0.168620 -0.183794 0.386924 0.042 Uiso 0.76(2) 1 calc R . P A 1
O1 O 0.1039(4) 0.2092(3) 0.23168(13) 0.0354(8) Uani 1 1 d . U . . .
H1C H 0.149777 0.194758 0.259258 0.053 Uiso 1 1 d G . . . .
H1D H 0.028859 0.168778 0.227617 0.053 Uiso 1 1 d G . . . .
O2 O -0.1762(4) 0.2203(3) 0.34282(12) 0.0344(8) Uani 1 1 d . U . . .
H2C H -0.240961 0.211820 0.319001 0.052 Uiso 1 1 d G . . . .
H2D H -0.096952 0.184931 0.336642 0.052 Uiso 1 1 d G . . . .
O3 O 0.0558(4) 0.2156(3) 0.48753(12) 0.0353(8) Uani 1 1 d . U . . .
H3C H 0.123384 0.222129 0.510589 0.053 Uiso 1 1 d G . . . .
H3D H 0.098485 0.199327 0.459627 0.053 Uiso 1 1 d G . . . .
O4 O 0.7147(4) -0.2201(3) 0.44239(14) 0.0447(10) Uani 1 1 d . U . . .
H4C H 0.635708 -0.245592 0.456332 0.067 Uiso 1 1 d G . . . .
H4D H 0.715790 -0.245548 0.412642 0.067 Uiso 1 1 d G . . . .
C11A C 0.178(3) -0.097(2) 0.4338(10) 0.038(6) Uani 0.25(2) 1 d . U P A 2
H11A H 0.152748 -0.161251 0.446422 0.045 Uiso 0.25(2) 1 calc R . P A 2
C9A C 0.314(3) -0.0293(18) 0.4480(8) 0.022(4) Uani 0.25(2) 1 d . U P A 2
H9AA H 0.384007 -0.066838 0.469677 0.027 Uiso 0.25(2) 1 calc R . P A 2
H9AB H 0.277931 0.029385 0.466914 0.027 Uiso 0.25(2) 1 calc R . P A 2
C15A C 0.050(4) -0.117(2) 0.3500(11) 0.034(6) Uani 0.24(2) 1 d . U P A 2
H15A H -0.002796 -0.176149 0.363900 0.041 Uiso 0.24(2) 1 calc R . P A 2
H15B H -0.018917 -0.083051 0.326541 0.041 Uiso 0.24(2) 1 calc R . P A 2
C8A C 0.193(4) -0.150(2) 0.3229(9) 0.030(5) Uani 0.24(2) 1 d . U P A 2
H8AA H 0.256128 -0.191790 0.344852 0.036 Uiso 0.24(2) 1 calc R . P A 2
H8AB H 0.168844 -0.187895 0.292330 0.036 Uiso 0.24(2) 1 calc R . P A 2
C14A C 0.449(3) -0.074(2) 0.3185(8) 0.021(4) Uani 0.23(2) 1 d . U P A 2
H14A H 0.483305 -0.136037 0.301656 0.025 Uiso 0.23(2) 1 calc R . P A 2
H14B H 0.505251 -0.017196 0.304612 0.025 Uiso 0.23(2) 1 calc R . P A 2
C13A C 0.475(2) -0.082(2) 0.3757(10) 0.023(5) Uani 0.23(2) 1 d . U P A 2
H13A H 0.427551 -0.143225 0.389298 0.027 Uiso 0.23(2) 1 calc R . P A 2
H13B H 0.583278 -0.083814 0.383535 0.027 Uiso 0.23(2) 1 calc R . P A 2

loop_
_atom_site_aniso_label
_atom_site_aniso_U_11
_atom_site_aniso_U_22
_atom_site_aniso_U_33
_atom_site_aniso_U_23
_atom_site_aniso_U_13
_atom_site_aniso_U_12
Co1 0.0225(3) 0.0193(3) 0.0178(3) 0.0040(2) 0.0017(2) 0.0007(2)
N2 0.0304(19) 0.0203(17) 0.0264(18) -0.0005(14) -0.0040(15) 0.0022(15)
F2 0.0350(14) 0.0240(12) 0.0233(12) -0.0002(10) 0.0052(11) 0.0010(11)
F3 0.0318(14) 0.0319(14) 0.0291(13) -0.0006(11) -0.0034(11) 0.0080(11)
F1 0.0508(18) 0.0260(14) 0.0376(15) 0.0051(12) 0.0196(13) -0.0041(13)
N3 0.0252(18) 0.0267(18) 0.0238(18) 0.0042(14) -0.0025(14) 0.0015(15)
N1 0.0245(18) 0.0242(18) 0.036(2) 0.0108(15) 0.0069(15) 0.0016(15)
C8 0.050(3) 0.030(2) 0.022(2) -0.0019(18) 0.002(2) 0.010(2)
C2 0.027(4) 0.027(4) 0.041(4) -0.003(3) -0.011(3) -0.004(3)
C5 0.031(4) 0.035(4) 0.025(4) 0.013(3) -0.001(3) 0.003(3)
C7 0.025(2) 0.035(3) 0.046(3) 0.007(2) 0.010(2) -0.002(2)
C6 0.036(4) 0.037(5) 0.029(3) 0.022(3) 0.008(3) 0.002(3)
C9 0.031(2) 0.042(3) 0.032(2) 0.001(2) -0.008(2) -0.009(2)
C4 0.023(3) 0.027(4) 0.030(3) 0.005(3) 0.003(2) 0.003(3)
C3 0.029(4) 0.021(4) 0.030(3) 0.005(3) 0.001(3) 0.005(3)
C1 0.027(4) 0.020(3) 0.058(5) 0.012(3) 0.004(3) -0.002(2)
O1 0.0359(19) 0.0329(18) 0.0375(18) 0.0070(15) 0.0051(15) -0.0005(15)
O2 0.0257(17) 0.048(2) 0.0290(17) -0.0071(15) -0.0014(13) 0.0067(15)
O3 0.0295(17) 0.052(2) 0.0246(16) -0.0092(15) 0.0011(13) 0.0045(16)
O4 0.033(2) 0.073(3) 0.0288(18) -0.0039(18) -0.0007(15) -0.0147(19)
C11A 0.053(10) 0.025(12) 0.035(10) 0.014(9) -0.005(8) -0.011(8)
C9A 0.042(10) 0.014(10) 0.012(7) -0.003(6) 0.002(5) 0.008(8)
C15A 0.050(12) 0.024(10) 0.028(9) 0.008(7) 0.003(8) -0.009(9)
C8A 0.038(11) 0.020(7) 0.032(10) -0.010(7) -0.012(8) -0.014(8)
C14A 0.022(6) 0.017(11) 0.023(8) 0.007(7) 0.009(6) -0.002(7)
C13A 0.017(9) 0.024(9) 0.028(8) 0.008(8) 0.005(6) -0.003(7)

loop_
_atom_type_symbol
_atom_type_description
_atom_type_scat_dispersion_real
_atom_type_scat_dispersion_imag
_atom_type_scat_source
C C 0.0033 0.0016 'International Tables Vol C Tables 4.2.6.8 and 6.1.1.4'
H H 0.0000 0.0000 'International Tables Vol C Tables 4.2.6.8 and 6.1.1.4'
Co Co 0.3494 0.9721 'International Tables Vol C Tables 4.2.6.8 and 6.1.1.4'
F F 0.0171 0.0103 'International Tables Vol C Tables 4.2.6.8 and 6.1.1.4'
N N 0.0061 0.0033 'International Tables Vol C Tables 4.2.6.8 and 6.1.1.4'
O O 0.0106 0.0060 'International Tables Vol C Tables 4.2.6.8 and 6.1.1.4'

loop_
_geom_angle_atom_site_label_1
_geom_angle_atom_site_label_2
_geom_angle_atom_site_label_3
_geom_angle
N2 Co1 N1 87.62(16)
F2 Co1 N2 178.92(13)
F2 Co1 F3 89.58(11)
F2 Co1 N3 92.11(14)
F2 Co1 N1 91.39(14)
F3 Co1 N2 90.91(13)
F3 Co1 N3 178.13(14)
F3 Co1 N1 92.80(14)
F1 Co1 N2 91.06(14)
F1 Co1 F2 89.92(12)
F1 Co1 F3 88.29(13)
F1 Co1 N3 90.92(15)
F1 Co1 N1 178.30(14)
N3 Co1 N2 87.41(15)
N3 Co1 N1 87.95(15)
C8 N2 Co1 113.7(3)
C8 N2 C2 106.3(5)
C8 N2 C3 112.9(5)
C2 N2 Co1 103.2(4)
C3 N2 Co1 110.1(3)
C3 N2 C2 110.1(6)
C8A N2 Co1 114.7(11)
C8A N2 C14A 109(2)
C14A N2 Co1 101.3(9)
C5 N3 Co1 110.5(4)
C5 N3 C9 113.1(5)
C5 N3 C4 110.8(7)
C9 N3 Co1 112.6(3)
C9 N3 C4 105.5(4)
C4 N3 Co1 103.9(3)
C9A N3 Co1 99.2(10)
C13A N3 Co1 112.4(9)
C13A N3 C9A 105.6(16)
C7 N1 Co1 113.6(3)
C7 N1 C6 106.3(4)
C6 N1 Co1 102.1(4)
C1 N1 Co1 109.9(4)
C1 N1 C7 112.7(4)
C1 N1 C6 111.7(7)
C11A N1 Co1 116.0(10)
C11A N1 C15A 107.3(19)
C15A N1 Co1 98.6(8)
N2 C8 H8A 109.5
N2 C8 H8B 109.5
N2 C8 H8C 109.5
H8A C8 H8B 109.5
H8A C8 H8C 109.5
H8B C8 H8C 109.5
N2 C2 H2A 109.9
N2 C2 H2B 109.9
H2A C2 H2B 108.3
C1 C2 N2 109.0(7)
C1 C2 H2A 109.9
C1 C2 H2B 109.9
N3 C5 H5A 110.1
N3 C5 H5B 110.1
N3 C5 C6 108.2(7)
H5A C5 H5B 108.4
C6 C5 H5A 110.1
C6 C5 H5B 110.1
N1 C7 H7A 109.5
N1 C7 H7B 109.5
N1 C7 H7C 109.5
H7A C7 H7B 109.5
H7A C7 H7C 109.5
H7B C7 H7C 109.5
N1 C6 H6A 110.0
N1 C6 H6B 110.0
C5 C6 N1 108.5(7)
C5 C6 H6A 110.0
C5 C6 H6B 110.0
H6A C6 H6B 108.4
N3 C9 H9A 109.5
N3 C9 H9B 109.5
N3 C9 H9C 109.5
H9A C9 H9B 109.5
H9A C9 H9C 109.5
H9B C9 H9C 109.5
N3 C4 H4A 110.1
N3 C4 H4B 110.1
H4A C4 H4B 108.5
C3 C4 N3 107.8(6)
C3 C4 H4A 110.1
C3 C4 H4B 110.1
N2 C3 C4 108.2(6)
N2 C3 H3A 110.1
N2 C3 H3B 110.1
C4 C3 H3A 110.1
C4 C3 H3B 110.1
H3A C3 H3B 108.4
N1 C1 C2 109.2(7)
N1 C1 H1A 109.8
N1 C1 H1B 109.8
C2 C1 H1A 109.8
C2 C1 H1B 109.8
H1A C1 H1B 108.3
H1C O1 H1D 109.4
H2C O2 H2D 109.3
H3C O3 H3D 109.5
H4C O4 H4D 104.5
N1 C11A H11A 128.7
N1 C11A C9A 103(2)
C9A C11A H11A 128.7
N3 C9A H9AA 109.5
N3 C9A H9AB 109.5
C11A C9A N3 110.6(17)
C11A C9A H9AA 109.5
C11A C9A H9AB 109.5
H9AA C9A H9AB 108.1
N1 C15A H15A 110.3
N1 C15A H15B 110.3
H15A C15A H15B 108.5
C8A C15A N1 107(2)
C8A C15A H15A 110.3
C8A C15A H15B 110.3
N2 C8A C15A 105(2)
N2 C8A H8AA 110.7
N2 C8A H8AB 110.7
C15A C8A H8AA 110.7
C15A C8A H8AB 110.7
H8AA C8A H8AB 108.8
N2 C14A H14A 110.4
N2 C14A H14B 110.4
H14A C14A H14B 108.6
C13A C14A N2 106.5(17)
C13A C14A H14A 110.4
C13A C14A H14B 110.4
N3 C13A C14A 105(2)
N3 C13A H13A 110.7
N3 C13A H13B 110.7
C14A C13A H13A 110.7
C14A C13A H13B 110.7
H13A C13A H13B 108.8

loop_
_geom_bond_atom_site_label_1
_geom_bond_atom_site_label_2
_geom_bond_distance
Co1 N2 1.960(4)
Co1 F2 1.871(2)
Co1 F3 1.871(3)
Co1 F1 1.857(3)
Co1 N3 1.958(4)
Co1 N1 1.960(4)
N2 C8 1.481(6)
N2 C2 1.517(8)
N2 C3 1.486(7)
N2 C8A 1.40(2)
N2 C14A 1.60(2)
N3 C5 1.463(7)
N3 C9 1.480(6)
N3 C4 1.519(7)
N3 C9A 1.63(2)
N3 C13A 1.46(2)
N1 C7 1.473(6)
N1 C6 1.541(9)
N1 C1 1.467(8)
N1 C11A 1.41(2)
N1 C15A 1.67(2)
C8 H8A 0.9600
C8 H8B 0.9600
C8 H8C 0.9600
C2 H2A 0.9700
C2 H2B 0.9700
C2 C1 1.491(15)
C5 H5A 0.9700
C5 H5B 0.9700
C5 C6 1.508(12)
C7 H7A 0.9600
C7 H7B 0.9600
C7 H7C 0.9600
C6 H6A 0.9700
C6 H6B 0.9700
C9 H9A 0.9600
C9 H9B 0.9600
C9 H9C 0.9600
C4 H4A 0.9700
C4 H4B 0.9700
C4 C3 1.511(12)
C3 H3A 0.9700
C3 H3B 0.9700
C1 H1A 0.9700
C1 H1B 0.9700
O1 H1C 0.8495
O1 H1D 0.8509
O2 H2C 0.8511
O2 H2D 0.8506
O3 H3C 0.8504
O3 H3D 0.8497
O4 H4C 0.8505
O4 H4D 0.8498
C11A H11A 0.9300
C11A C9A 1.54(4)
C9A H9AA 0.9700
C9A H9AB 0.9700
C15A H15A 0.9700
C15A H15B 0.9700
C15A C8A 1.51(5)
C8A H8AA 0.9700
C8A H8AB 0.9700
C14A H14A 0.9700
C14A H14B 0.9700
C14A C13A 1.52(4)
C13A H13A 0.9700
C13A H13B 0.9700
